data_4122589
loop_
_publ_author_name
'Jablonskyt\.e, Au\<sra'
'Webster, Lee R.'
'Simmons, Trevor R.'
'Wright, Joseph A.'
'Pickett, Christopher J.'

_publ_section_title
;
 Electronic control of the protonation rates of Fe-Fe bonds.
;
_journal_issue 37
_journal_name_full 'Journal of the American Chemical Society'
_journal_page_first 13038
_journal_page_last 13044
_journal_paper_doi 10.1021/ja506693m
_journal_volume 136
_journal_year 2014
_chemical_formula_moiety 'C16 H23 Fe2 O4 P2 S2, F6 P'
_chemical_formula_structural '[HFe2(bdt)(CO)4(PMe3)2][PF6]'
_chemical_formula_sum 'C16 H23 F6 Fe2 O4 P3 S2'
_chemical_formula_weight 662.07
_chemical_name_systematic
;
 ?
;
_space_group_crystal_system monoclinic
_space_group_IT_number 14
_space_group_name_Hall '-P 2ybc'
_space_group_name_H-M_alt 'P 1 21/c 1'
_symmetry_space_group_name_Hall '-P 2ybc'
_symmetry_space_group_name_H-M 'P 1 21/c 1'
_atom_sites_solution_hydrogens mixed
_audit_creation_method SHELXL-2014
_cell_angle_alpha 90
_cell_angle_beta 97.944(7)
_cell_angle_gamma 90
_cell_formula_units_Z 4
_cell_length_a 12.6554(4)
_cell_length_b 7.6882(2)
_cell_length_c 26.4703(18)
_cell_measurement_reflns_used 15319
_cell_measurement_temperature 100(2)
_cell_measurement_theta_max 27.5
_cell_measurement_theta_min 3.1
_cell_volume 2550.8(2)
_computing_cell_refinement 'CrystalClear-SM Expert (Rigaku, 2012)'
_computing_data_collection 'CrystalClear-SM Expert (Rigaku, 2012)'
_computing_data_reduction 'CrystalClear-SM Expert (Rigaku, 2012)'
_computing_molecular_graphics 'ORTEP-3 (Farrugia, 1997)'
_computing_publication_material
;
 SHELXL-2014 (Sheldrick, 2014), WinGX (Farrugia, 2012)
 and enCIFer (Allen et al., 2004)
;
_computing_structure_refinement 'SHELXL-2014 (Sheldrick, 2014)'
_computing_structure_solution 'SIR92 (Altomare et al., 1993)'
_diffrn_ambient_temperature 100(2)
_diffrn_detector_area_resol_mean 28.5714
_diffrn_measured_fraction_theta_full 0.999
_diffrn_measured_fraction_theta_max 0.998
_diffrn_measurement_device
;
AFC12 (Right): Kappa 3 circle
;
_diffrn_measurement_device_type
;
Rigaku Saturn724+ (2x2 bin mode)
;
_diffrn_measurement_method 'profile data from \w-scans'
_diffrn_radiation_monochromator Confocal
_diffrn_radiation_probe x-ray
_diffrn_radiation_type MoK\a
_diffrn_radiation_wavelength 0.71073
_diffrn_reflns_av_R_equivalents 0.0341
_diffrn_reflns_av_unetI/netI 0.0368
_diffrn_reflns_Laue_measured_fraction_full 0.999
_diffrn_reflns_Laue_measured_fraction_max 0.998
_diffrn_reflns_limit_h_max 16
_diffrn_reflns_limit_h_min -16
_diffrn_reflns_limit_k_max 9
_diffrn_reflns_limit_k_min -9
_diffrn_reflns_limit_l_max 34
_diffrn_reflns_limit_l_min -32
_diffrn_reflns_number 18212
_diffrn_reflns_point_group_measured_fraction_full 0.999
_diffrn_reflns_point_group_measured_fraction_max 0.998
_diffrn_reflns_theta_full 25.242
_diffrn_reflns_theta_max 27.479
_diffrn_reflns_theta_min 3.072
_diffrn_source 'Rotating Anode'
_exptl_absorpt_coefficient_mu 1.554
_exptl_absorpt_correction_T_max 1.000
_exptl_absorpt_correction_T_min 0.613
_exptl_absorpt_correction_type multi-scan
_exptl_absorpt_process_details 'CrystalClear-SM Expert (Rigaku, 2012)'
_exptl_crystal_colour orange
_exptl_crystal_density_diffrn 1.724
_exptl_crystal_description plate
_exptl_crystal_F_000 1336
_exptl_crystal_size_max 0.060
_exptl_crystal_size_mid 0.040
_exptl_crystal_size_min 0.010
_refine_diff_density_max 0.499
_refine_diff_density_min -0.337
_refine_diff_density_rms 0.072
_refine_ls_extinction_method none
_refine_ls_goodness_of_fit_ref 1.039
_refine_ls_hydrogen_treatment mixed
_refine_ls_matrix_type full
_refine_ls_number_parameters 345
_refine_ls_number_reflns 5829
_refine_ls_number_restraints 54
_refine_ls_restrained_S_all 1.037
_refine_ls_R_factor_all 0.0408
_refine_ls_R_factor_gt 0.0291
_refine_ls_shift/su_max 0.006
_refine_ls_shift/su_mean 0.001
_refine_ls_structure_factor_coef Fsqd
_refine_ls_weighting_details 'w=1/[\s^2^(Fo^2^)+(0.0256P)^2^+1.5515P] where P=(Fo^2^+2Fc^2^)/3'
_refine_ls_weighting_scheme calc
_refine_ls_wR_factor_gt 0.0632
_refine_ls_wR_factor_ref 0.0674
_reflns_Friedel_coverage 0.000
_reflns_number_gt 4797
_reflns_number_total 5829
_reflns_threshold_expression 'I > 2\s(I)'
_cod_data_source_file ja506693m_si_002.cif
_cod_data_source_block '[5H][PF6]'
_cod_depositor_comments 'Adding full bibliography for 4122577--4122589.cif.'
_cod_database_code 4122589
_shelx_space_group_comment
;
The symmetry employed for this shelxl refinement is uniquely defined
by the following loop, which should always be used as a source of
symmetry information in preference to the above space-group names.
They are only intended as comments.
;
_shelx_estimated_absorpt_t_min 0.913
_shelx_estimated_absorpt_t_max 0.985
_shelxl_version_number 2014-3

loop_
_space_group_symop_operation_xyz
'x, y, z'
'-x, y+1/2, -z+1/2'
'-x, -y, -z'
'x, -y-1/2, z-1/2'

loop_
_atom_site_label
_atom_site_type_symbol
_atom_site_fract_x
_atom_site_fract_y
_atom_site_fract_z
_atom_site_U_iso_or_equiv
_atom_site_adp_type
_atom_site_occupancy
_atom_site_site_symmetry_order
_atom_site_calc_flag
_atom_site_refinement_flags_posn
_atom_site_refinement_flags_adp
_atom_site_refinement_flags_occupancy
_atom_site_disorder_assembly
_atom_site_disorder_group
C1 C 0.81892(18) -0.0720(3) 0.44307(7) 0.0206(4) Uani 1 1 d . . . . .
C2 C 0.63316(17) -0.0669(3) 0.47362(8) 0.0189(4) Uani 1 1 d . . . . .
C3 C 0.70629(18) 0.2923(3) 0.30976(8) 0.0239(5) Uani 1 1 d . . . . .
C4 C 0.56323(18) 0.0557(3) 0.27328(8) 0.0223(5) Uani 1 1 d . . . . .
C5 C 0.45245(17) -0.0031(3) 0.37226(7) 0.0176(4) Uani 1 1 d . . . . .
C6 C 0.34404(18) 0.0205(3) 0.37283(7) 0.0226(5) Uani 1 1 d . . . . .
H6 H 0.3160 0.1332 0.3772 0.027 Uiso 1 1 calc R U . . .
C7 C 0.27698(18) -0.1239(3) 0.36684(8) 0.0259(5) Uani 1 1 d . . . . .
H7 H 0.2024 -0.1091 0.3665 0.031 Uiso 1 1 calc R U . . .
C8 C 0.31795(19) -0.2883(3) 0.36137(8) 0.0267(5) Uani 1 1 d . . . . .
H8 H 0.2715 -0.3859 0.3583 0.032 Uiso 1 1 calc R U . . .
C9 C 0.42692(18) -0.3125(3) 0.36034(7) 0.0218(5) Uani 1 1 d . . . . .
H9 H 0.4550 -0.4255 0.3564 0.026 Uiso 1 1 calc R U . . .
C10 C 0.49341(17) -0.1682(3) 0.36522(7) 0.0185(4) Uani 1 1 d . . . . .
C11 C 0.63737(19) 0.3452(3) 0.50440(9) 0.0293(5) Uani 1 1 d . . . . .
H11A H 0.6203 0.2552 0.5282 0.044 Uiso 1 1 calc R U . . .
H11B H 0.5732 0.3735 0.4807 0.044 Uiso 1 1 calc R U . . .
H11C H 0.6629 0.4497 0.5235 0.044 Uiso 1 1 calc R U . . .
C12 C 0.8562(2) 0.2389(3) 0.51619(9) 0.0306(5) Uani 1 1 d . . . . .
H12A H 0.9195 0.2219 0.4993 0.046 Uiso 1 1 calc R U . . .
H12B H 0.8462 0.1372 0.5374 0.046 Uiso 1 1 calc R U . . .
H12C H 0.8656 0.3429 0.5377 0.046 Uiso 1 1 calc R U . . .
C13 C 0.7709(2) 0.4544(3) 0.43270(10) 0.0322(6) Uani 1 1 d . . . . .
H13A H 0.7945 0.5497 0.4562 0.048 Uiso 1 1 calc R U . . .
H13B H 0.7069 0.4902 0.4099 0.048 Uiso 1 1 calc R U . . .
H13C H 0.8277 0.4256 0.4124 0.048 Uiso 1 1 calc R U . . .
C14 C 0.88699(19) -0.1775(3) 0.32692(8) 0.0277(5) Uani 1 1 d . . . . .
H14A H 0.9340 -0.2355 0.3057 0.042 Uiso 1 1 calc R U . . .
H14B H 0.8493 -0.2652 0.3445 0.042 Uiso 1 1 calc R U . . .
H14C H 0.9296 -0.1036 0.3522 0.042 Uiso 1 1 calc R U . . .
C15 C 0.73355(19) -0.1920(3) 0.23698(8) 0.0257(5) Uani 1 1 d . . . . .
H15A H 0.7909 -0.2530 0.2229 0.039 Uiso 1 1 calc R U . . .
H15B H 0.6908 -0.1256 0.2099 0.039 Uiso 1 1 calc R U . . .
H15C H 0.6880 -0.2770 0.2512 0.039 Uiso 1 1 calc R U . . .
C16 C 0.87413(19) 0.0991(3) 0.25516(8) 0.0263(5) Uani 1 1 d . . . . .
H16A H 0.9185 0.1698 0.2806 0.039 Uiso 1 1 calc R U . . .
H16B H 0.8288 0.1754 0.2317 0.039 Uiso 1 1 calc R U . . .
H16C H 0.9200 0.0299 0.2360 0.039 Uiso 1 1 calc R U . . .
O1 O 0.89955(13) -0.1353(2) 0.45599(6) 0.0300(4) Uani 1 1 d . . . . .
O2 O 0.59672(13) -0.1330(2) 0.50589(6) 0.0286(4) Uani 1 1 d . . . . .
O3 O 0.73597(14) 0.4254(2) 0.29900(6) 0.0324(4) Uani 1 1 d . . . . .
O4 O 0.49556(14) 0.0374(2) 0.24070(6) 0.0332(4) Uani 1 1 d . . . . .
F1 F 0.0531(7) 0.4897(9) 0.3693(3) 0.072(2) Uani 0.517(12) 1 d D U P A 1
F2 F 0.1916(4) 0.3515(10) 0.4099(3) 0.065(2) Uani 0.517(12) 1 d D U P A 1
F3 F 0.0907(10) 0.1200(7) 0.4168(3) 0.091(3) Uani 0.517(12) 1 d D U P A 1
F4 F -0.0499(5) 0.2558(17) 0.3751(4) 0.090(4) Uani 0.517(12) 1 d D U P A 1
F1A F -0.0015(8) 0.4079(13) 0.3513(3) 0.087(3) Uani 0.483(12) 1 d D U P A 2
F2A F 0.1707(8) 0.3941(11) 0.3852(4) 0.083(3) Uani 0.483(12) 1 d D U P A 2
F3A F 0.1382(7) 0.1597(13) 0.4286(2) 0.074(3) Uani 0.483(12) 1 d D U P A 2
F4A F -0.0328(8) 0.1741(11) 0.3954(4) 0.078(3) Uani 0.483(12) 1 d D U P A 2
F5 F 0.09652(14) 0.1945(3) 0.34246(6) 0.0650(6) Uani 1 1 d . . . . .
F6 F 0.04139(15) 0.3895(2) 0.44127(7) 0.0569(5) Uani 1 1 d . . . . .
P1 P 0.74067(4) 0.26570(7) 0.46882(2) 0.01876(12) Uani 1 1 d . . . . .
P2 P 0.79090(5) -0.04487(8) 0.28697(2) 0.01890(12) Uani 1 1 d . . . . .
P3 P 0.06926(5) 0.29472(8) 0.39169(2) 0.02657(14) Uani 1 1 d . . . . .
S1 S 0.54784(4) 0.16968(7) 0.38083(2) 0.01681(11) Uani 1 1 d . . . . .
S2 S 0.63369(4) -0.17985(7) 0.36326(2) 0.01647(11) Uani 1 1 d . . . . .
Fe1 Fe 0.69242(2) 0.02644(4) 0.42292(2) 0.01480(7) Uani 1 1 d . . . . .
Fe2 Fe 0.66391(2) 0.08100(4) 0.32662(2) 0.01595(7) Uani 1 1 d . . . . .
H1 H 0.752(2) 0.109(4) 0.3789(10) 0.042(8) Uiso 1 1 d . . . . .

loop_
_atom_site_aniso_label
_atom_site_aniso_U_11
_atom_site_aniso_U_22
_atom_site_aniso_U_33
_atom_site_aniso_U_23
_atom_site_aniso_U_13
_atom_site_aniso_U_12
C1 0.0230(12) 0.0222(11) 0.0173(9) 0.0001(8) 0.0045(8) -0.0004(9)
C2 0.0149(10) 0.0199(11) 0.0206(10) -0.0018(8) -0.0018(8) 0.0022(8)
C3 0.0193(11) 0.0283(13) 0.0244(11) 0.0039(9) 0.0044(9) 0.0055(10)
C4 0.0194(11) 0.0281(12) 0.0205(10) 0.0065(9) 0.0069(9) 0.0032(9)
C5 0.0160(10) 0.0235(11) 0.0132(9) 0.0001(8) 0.0014(7) 0.0000(8)
C6 0.0177(11) 0.0335(13) 0.0162(9) 0.0006(9) 0.0007(8) 0.0042(9)
C7 0.0152(11) 0.0444(15) 0.0183(10) -0.0008(10) 0.0028(8) -0.0032(10)
C8 0.0259(13) 0.0367(14) 0.0175(10) -0.0029(9) 0.0026(9) -0.0127(10)
C9 0.0255(12) 0.0237(12) 0.0159(9) -0.0034(8) 0.0022(8) -0.0051(9)
C10 0.0167(11) 0.0256(12) 0.0127(9) -0.0002(8) 0.0004(7) -0.0001(9)
C11 0.0241(13) 0.0318(13) 0.0317(12) -0.0126(10) 0.0026(10) 0.0006(10)
C12 0.0245(13) 0.0286(13) 0.0355(13) -0.0037(10) -0.0070(10) -0.0023(10)
C13 0.0354(15) 0.0204(12) 0.0406(14) 0.0035(10) 0.0040(11) 0.0017(11)
C14 0.0249(13) 0.0334(14) 0.0256(11) 0.0010(10) 0.0060(9) 0.0119(10)
C15 0.0270(13) 0.0272(12) 0.0235(11) -0.0036(9) 0.0056(9) -0.0006(10)
C16 0.0234(12) 0.0322(13) 0.0249(11) -0.0003(10) 0.0088(9) -0.0047(10)
O1 0.0195(9) 0.0385(10) 0.0303(8) 0.0030(7) -0.0025(7) 0.0110(8)
O2 0.0270(9) 0.0354(10) 0.0241(8) 0.0055(7) 0.0063(7) -0.0045(8)
O3 0.0318(10) 0.0247(9) 0.0418(10) 0.0113(8) 0.0083(8) 0.0019(8)
O4 0.0223(9) 0.0550(12) 0.0208(8) 0.0037(8) -0.0027(7) -0.0010(8)
F1 0.119(5) 0.045(3) 0.056(3) 0.023(2) 0.022(3) 0.031(3)
F2 0.021(2) 0.073(4) 0.100(5) -0.044(4) -0.001(3) 0.006(2)
F3 0.185(10) 0.023(2) 0.069(4) 0.022(2) 0.030(5) -0.005(4)
F4 0.017(2) 0.160(9) 0.094(6) -0.095(6) 0.015(3) -0.019(4)
F1A 0.109(6) 0.075(5) 0.072(4) 0.009(4) -0.002(4) 0.062(5)
F2A 0.080(6) 0.078(5) 0.104(6) -0.032(4) 0.057(4) -0.069(4)
F3A 0.089(5) 0.104(6) 0.030(2) 0.007(3) 0.013(3) 0.060(4)
F4A 0.064(6) 0.067(5) 0.120(7) -0.064(4) 0.071(5) -0.052(4)
F5 0.0339(10) 0.1259(19) 0.0370(9) -0.0227(10) 0.0116(7) 0.0130(11)
F6 0.0562(12) 0.0547(11) 0.0640(11) -0.0350(9) 0.0228(9) -0.0196(9)
P1 0.0159(3) 0.0181(3) 0.0216(3) -0.0003(2) 0.0002(2) -0.0001(2)
P2 0.0169(3) 0.0227(3) 0.0175(2) 0.0009(2) 0.0040(2) 0.0018(2)
P3 0.0221(3) 0.0284(3) 0.0309(3) 0.0016(2) 0.0095(2) -0.0049(3)
S1 0.0135(2) 0.0175(3) 0.0191(2) 0.00056(19) 0.00119(18) 0.0032(2)
S2 0.0164(3) 0.0164(3) 0.0165(2) 0.00070(19) 0.00199(18) 0.0022(2)
Fe1 0.01236(15) 0.01658(15) 0.01513(14) 0.00141(11) 0.00075(10) 0.00180(12)
Fe2 0.01416(15) 0.01759(16) 0.01593(14) 0.00308(11) 0.00155(11) 0.00243(12)

loop_
_atom_type_symbol
_atom_type_description
_atom_type_scat_dispersion_real
_atom_type_scat_dispersion_imag
_atom_type_scat_source
C C 0.0033 0.0016 'International Tables Vol C Tables 4.2.6.8 and 6.1.1.4'
H H 0.0000 0.0000 'International Tables Vol C Tables 4.2.6.8 and 6.1.1.4'
O O 0.0106 0.0060 'International Tables Vol C Tables 4.2.6.8 and 6.1.1.4'
F F 0.0171 0.0103 'International Tables Vol C Tables 4.2.6.8 and 6.1.1.4'
P P 0.1023 0.0942 'International Tables Vol C Tables 4.2.6.8 and 6.1.1.4'
S S 0.1246 0.1234 'International Tables Vol C Tables 4.2.6.8 and 6.1.1.4'
Fe Fe 0.3463 0.8444 'International Tables Vol C Tables 4.2.6.8 and 6.1.1.4'

loop_
_geom_angle_atom_site_label_1
_geom_angle_atom_site_label_2
_geom_angle_atom_site_label_3
_geom_angle
O1 C1 Fe1 179.8(2)
O2 C2 Fe1 177.3(2)
O3 C3 Fe2 178.2(2)
O4 C4 Fe2 176.78(19)
C6 C5 C10 120.5(2)
C6 C5 S1 123.57(17)
C10 C5 S1 115.90(16)
C5 C6 C7 118.9(2)
C5 C6 H6 120.6
C7 C6 H6 120.6
C8 C7 C6 120.6(2)
C8 C7 H7 119.7
C6 C7 H7 119.7
C7 C8 C9 120.7(2)
C7 C8 H8 119.7
C9 C8 H8 119.7
C10 C9 C8 118.7(2)
C10 C9 H9 120.7
C8 C9 H9 120.7
C9 C10 C5 120.6(2)
C9 C10 S2 123.37(17)
C5 C10 S2 116.05(16)
P1 C11 H11A 109.5
P1 C11 H11B 109.5
H11A C11 H11B 109.5
P1 C11 H11C 109.5
H11A C11 H11C 109.5
H11B C11 H11C 109.5
P1 C12 H12A 109.5
P1 C12 H12B 109.5
H12A C12 H12B 109.5
P1 C12 H12C 109.5
H12A C12 H12C 109.5
H12B C12 H12C 109.5
P1 C13 H13A 109.5
P1 C13 H13B 109.5
H13A C13 H13B 109.5
P1 C13 H13C 109.5
H13A C13 H13C 109.5
H13B C13 H13C 109.5
P2 C14 H14A 109.5
P2 C14 H14B 109.5
H14A C14 H14B 109.5
P2 C14 H14C 109.5
H14A C14 H14C 109.5
H14B C14 H14C 109.5
P2 C15 H15A 109.5
P2 C15 H15B 109.5
H15A C15 H15B 109.5
P2 C15 H15C 109.5
H15A C15 H15C 109.5
H15B C15 H15C 109.5
P2 C16 H16A 109.5
P2 C16 H16B 109.5
H16A C16 H16B 109.5
P2 C16 H16C 109.5
H16A C16 H16C 109.5
H16B C16 H16C 109.5
C12 P1 C13 104.44(12)
C12 P1 C11 104.49(12)
C13 P1 C11 102.94(12)
C12 P1 Fe1 114.67(8)
C13 P1 Fe1 115.69(9)
C11 P1 Fe1 113.25(8)
C14 P2 C16 103.21(12)
C14 P2 C15 104.08(11)
C16 P2 C15 103.97(10)
C14 P2 Fe2 115.72(7)
C16 P2 Fe2 116.81(8)
C15 P2 Fe2 111.59(8)
F3 P3 F4 93.5(4)
F2A P3 F1A 93.2(4)
F3 P3 F6 95.3(3)
F2A P3 F6 98.6(3)
F4 P3 F6 90.2(3)
F1A P3 F6 98.0(3)
F3 P3 F5 83.3(3)
F2A P3 F5 82.5(3)
F4 P3 F5 89.3(3)
F1A P3 F5 83.0(3)
F6 P3 F5 178.44(12)
F2A P3 F3A 89.8(4)
F1A P3 F3A 173.2(4)
F6 P3 F3A 87.6(3)
F5 P3 F3A 91.4(3)
F2A P3 F4A 174.2(4)
F1A P3 F4A 88.5(4)
F6 P3 F4A 86.7(3)
F5 P3 F4A 92.1(3)
F3A P3 F4A 87.9(4)
F3 P3 F1 174.7(3)
F4 P3 F1 90.4(4)
F6 P3 F1 81.1(2)
F5 P3 F1 100.3(2)
F3 P3 F2 90.1(4)
F4 P3 F2 175.4(4)
F6 P3 F2 86.7(3)
F5 P3 F2 93.9(3)
F1 P3 F2 85.8(3)
C5 S1 Fe1 100.63(7)
C5 S1 Fe2 100.32(7)
Fe1 S1 Fe2 67.890(17)
C10 S2 Fe2 101.19(7)
C10 S2 Fe1 100.06(7)
Fe2 S2 Fe1 68.090(18)
C2 Fe1 C1 93.32(9)
C2 Fe1 P1 91.93(7)
C1 Fe1 P1 91.16(7)
C2 Fe1 S2 96.35(7)
C1 Fe1 S2 96.01(7)
P1 Fe1 S2 168.70(2)
C2 Fe1 S1 99.75(7)
C1 Fe1 S1 166.76(7)
P1 Fe1 S1 90.49(2)
S2 Fe1 S1 80.56(2)
C2 Fe1 Fe2 143.36(7)
C1 Fe1 Fe2 111.37(6)
P1 Fe1 Fe2 113.308(19)
S2 Fe1 Fe2 55.849(15)
S1 Fe1 Fe2 56.162(15)
C2 Fe1 H1 176.9(10)
C1 Fe1 H1 83.8(10)
P1 Fe1 H1 87.1(10)
S2 Fe1 H1 85.0(10)
S1 Fe1 H1 83.2(10)
Fe2 Fe1 H1 39.4(10)
C4 Fe2 C3 96.20(10)
C4 Fe2 P2 93.57(7)
C3 Fe2 P2 90.93(7)
C4 Fe2 S2 95.61(7)
C3 Fe2 S2 168.12(7)
P2 Fe2 S2 89.58(2)
C4 Fe2 S1 94.51(7)
C3 Fe2 S1 97.25(7)
P2 Fe2 S1 167.81(2)
S2 Fe2 S1 80.56(2)
C4 Fe2 Fe1 139.50(7)
C3 Fe2 Fe1 113.07(7)
P2 Fe2 Fe1 112.44(2)
S2 Fe2 Fe1 56.061(15)
S1 Fe2 Fe1 55.948(15)
C4 Fe2 H1 176.2(9)
C3 Fe2 H1 84.4(9)
P2 Fe2 H1 90.2(9)
S2 Fe2 H1 83.8(9)
S1 Fe2 H1 81.7(9)
Fe1 Fe2 H1 37.6(9)

loop_
_geom_bond_atom_site_label_1
_geom_bond_atom_site_label_2
_geom_bond_distance
C1 O1 1.139(3)
C1 Fe1 1.785(2)
C2 O2 1.145(2)
C2 Fe1 1.777(2)
C3 O3 1.140(3)
C3 Fe2 1.787(2)
C4 O4 1.137(3)
C4 Fe2 1.777(2)
C5 C6 1.386(3)
C5 C10 1.393(3)
C5 S1 1.788(2)
C6 C7 1.393(3)
C6 H6 0.9500
C7 C8 1.382(4)
C7 H7 0.9500
C8 C9 1.395(3)
C8 H8 0.9500
C9 C10 1.387(3)
C9 H9 0.9500
C10 S2 1.785(2)
C11 P1 1.819(2)
C11 H11A 0.9800
C11 H11B 0.9800
C11 H11C 0.9800
C12 P1 1.801(2)
C12 H12A 0.9800
C12 H12B 0.9800
C12 H12C 0.9800
C13 P1 1.807(2)
C13 H13A 0.9800
C13 H13B 0.9800
C13 H13C 0.9800
C14 P2 1.811(2)
C14 H14A 0.9800
C14 H14B 0.9800
C14 H14C 0.9800
C15 P2 1.815(2)
C15 H15A 0.9800
C15 H15B 0.9800
C15 H15C 0.9800
C16 P2 1.814(2)
C16 H16A 0.9800
C16 H16B 0.9800
C16 H16C 0.9800
F1 P3 1.615(5)
F2 P3 1.616(5)
F3 P3 1.506(6)
F4 P3 1.541(6)
F1A P3 1.562(5)
F2A P3 1.524(6)
F3A P3 1.599(6)
F4A P3 1.604(6)
F5 P3 1.5920(17)
F6 P3 1.5830(16)
P1 Fe1 2.2423(6)
P2 Fe2 2.2554(6)
S1 Fe1 2.2888(6)
S1 Fe2 2.2945(6)
S2 Fe2 2.2829(6)
S2 Fe1 2.2886(6)
Fe1 Fe2 2.5593(4)
Fe1 H1 1.60(3)
Fe2 H1 1.67(3)

loop_
_geom_torsion_atom_site_label_1
_geom_torsion_atom_site_label_2
_geom_torsion_atom_site_label_3
_geom_torsion_atom_site_label_4
_geom_torsion
C10 C5 C6 C7 0.7(3)
S1 C5 C6 C7 -178.66(15)
C5 C6 C7 C8 1.2(3)
C6 C7 C8 C9 -1.8(3)
C7 C8 C9 C10 0.4(3)
C8 C9 C10 C5 1.6(3)
C8 C9 C10 S2 -178.70(15)
C6 C5 C10 C9 -2.1(3)
S1 C5 C10 C9 177.30(15)
C6 C5 C10 S2 178.10(15)
S1 C5 C10 S2 -2.5(2)
C6 C5 S1 Fe1 146.36(16)
C10 C5 S1 Fe1 -33.07(16)
C6 C5 S1 Fe2 -144.44(16)
C10 C5 S1 Fe2 36.13(16)
C9 C10 S2 Fe2 147.52(16)
C5 C10 S2 Fe2 -32.73(15)
C9 C10 S2 Fe1 -143.04(16)
C5 C10 S2 Fe1 36.71(15)
